data_2239981
loop_
_publ_author_name
'Butcher, Ray J.'
'Brewer, Greg'
'Zemba, Matthew'

_publ_section_title
;
 Crystal structure of anhydrous
 poly[bis(\m~2~-sarcosinato-\k^3^<i>O</i>,<i>N</i>:<i>O</i>')copper(II)]
;
_journal_coeditor_code WM5056
_journal_issue 10
_journal_name_full 'Acta Crystallographica Section E'
_journal_page_first 207
_journal_page_last 209
_journal_paper_doi 10.1107/S1600536814020418
_journal_volume 70
_journal_year 2014
_chemical_formula_iupac '[Cu (C3 H6 N O2)2]'
_chemical_formula_moiety 'C6 H12 Cu N2 O4'
_chemical_formula_sum 'C6 H12 Cu N2 O4'
_chemical_formula_weight 239.72
_chemical_name_systematic
;
Poly[bis(\m~2~-sarcosinato-\k^3^<i>O</i>,<i>N</i>:<i>O</i>')copper(II)]
;
_space_group_IT_number 14
_symmetry_cell_setting monoclinic
_symmetry_space_group_name_Hall '-P 2ybc'
_symmetry_space_group_name_H-M 'P 1 21/c 1'
_atom_sites_solution_hydrogens geom
_atom_sites_solution_primary direct
_atom_sites_solution_secondary difmap
_audit_creation_method SHELXL-97
_cell_angle_alpha 90.00
_cell_angle_beta 90.039(3)
_cell_angle_gamma 90.00
_cell_formula_units_Z 2
_cell_length_a 7.9031(3)
_cell_length_b 5.9461(2)
_cell_length_c 8.9907(3)
_cell_measurement_reflns_used 2393
_cell_measurement_temperature 123(2)
_cell_measurement_theta_max 34.9496
_cell_measurement_theta_min 3.4194
_cell_volume 422.50(3)
_computing_cell_refinement
;
CrysAlis PRO (Agilent, 2012)
;
_computing_data_collection
;
CrysAlis PRO (Agilent, 2012)
;
_computing_data_reduction
;
CrysAlis PRO (Agilent, 2012)
;
_computing_molecular_graphics 'SHELXTL (Sheldrick, 2008)'
_computing_publication_material 'SHELXTL (Sheldrick, 2008)'
_computing_structure_refinement 'SHELXL97 (Sheldrick, 2008)'
_computing_structure_solution 'SIR97 (Altomare <i>et al.</i>, 1999)'
_diffrn_ambient_temperature 123(2)
_diffrn_detector_area_resol_mean 10.5081
_diffrn_measured_fraction_theta_full 0.999
_diffrn_measured_fraction_theta_max 0.946
_diffrn_measurement_device_type 'Agilent Xcalibur Ruby Gemini'
_diffrn_measurement_method '\w scans'
_diffrn_radiation_monochromator graphite
_diffrn_radiation_source 'Enhance (Mo) X-ray Source'
_diffrn_radiation_type MoK\a
_diffrn_radiation_wavelength 0.71073
_diffrn_reflns_av_R_equivalents 0.0249
_diffrn_reflns_av_sigmaI/netI 0.0269
_diffrn_reflns_limit_h_max 11
_diffrn_reflns_limit_h_min -12
_diffrn_reflns_limit_k_max 8
_diffrn_reflns_limit_k_min -9
_diffrn_reflns_limit_l_max 14
_diffrn_reflns_limit_l_min -14
_diffrn_reflns_number 5479
_diffrn_reflns_theta_full 25.50
_diffrn_reflns_theta_max 35.03
_diffrn_reflns_theta_min 4.11
_exptl_absorpt_coefficient_mu 2.568
_exptl_absorpt_correction_T_max 1.00000
_exptl_absorpt_correction_T_min 0.47760
_exptl_absorpt_correction_type multi-scan
_exptl_absorpt_process_details
;
(<i>CrysAlis PRO</i>; Agilent, 2012)
;
_exptl_crystal_colour 'dark blue'
_exptl_crystal_density_diffrn 1.884
_exptl_crystal_density_method 'not measured'
_exptl_crystal_description plate
_exptl_crystal_F_000 246
_exptl_crystal_size_max 0.51
_exptl_crystal_size_mid 0.45
_exptl_crystal_size_min 0.12
_refine_diff_density_max 0.640
_refine_diff_density_min -0.361
_refine_ls_extinction_coef 0.014(3)
_refine_ls_extinction_expression Fc^*^=kFc[1+0.001xFc^2^\l^3^/sin(2\q)]^-1/4^
_refine_ls_extinction_method 'SHELXTL (Sheldrick, 2008)'
_refine_ls_goodness_of_fit_ref 1.079
_refine_ls_hydrogen_treatment constr
_refine_ls_matrix_type full
_refine_ls_number_parameters 63
_refine_ls_number_reflns 1768
_refine_ls_number_restraints 0
_refine_ls_restrained_S_all 1.079
_refine_ls_R_factor_all 0.0282
_refine_ls_R_factor_gt 0.0229
_refine_ls_shift/su_max 0.000
_refine_ls_shift/su_mean 0.000
_refine_ls_structure_factor_coef Fsqd
_refine_ls_weighting_details 'calc w=1/[\s^2^(Fo^2^)+(0.0285P)^2^+0.0835P] where P=(Fo^2^+2Fc^2^)/3'
_refine_ls_weighting_scheme calc
_refine_ls_wR_factor_gt 0.0581
_refine_ls_wR_factor_ref 0.0614
_reflns_number_gt 1542
_reflns_number_total 1768
_reflns_threshold_expression I>2sigma(I)
_cod_data_source_file wm5056sup1.cf
_cod_data_source_block I
_cod_original_sg_symbol_H-M 'P 21/c'
_cod_database_code 2239981
_cod_database_fobs_code 2239981

loop_
_symmetry_equiv_pos_as_xyz
'x, y, z'
'-x, y+1/2, -z+1/2'
'-x, -y, -z'
'x, -y-1/2, z-1/2'

loop_
_atom_site_type_symbol
_atom_site_label
_atom_site_fract_x
_atom_site_fract_y
_atom_site_fract_z
_atom_site_U_iso_or_equiv
_atom_site_adp_type
_atom_site_calc_flag
_atom_site_refinement_flags
_atom_site_occupancy
_atom_site_symmetry_multiplicity
Cu Cu 0.5000 0.5000 0.5000 0.01076(7) Uani d S 1 2
O O1 0.53710(10) 0.74236(14) 0.35326(9) 0.01390(16) Uani d . 1 1
O O2 0.72233(12) 0.85036(16) 0.17943(10) 0.0221(2) Uani d . 1 1
N N1 0.69539(12) 0.35314(16) 0.39628(10) 0.01218(17) Uani d . 1 1
H H1A 0.6524 0.2775 0.3140 0.015 Uiso calc R 1 1
C C1 0.67866(14) 0.72698(19) 0.28370(12) 0.01373(19) Uani d . 1 1
C C2 0.79685(14) 0.5444(2) 0.34046(13) 0.0135(2) Uani d . 1 1
H H2A 0.8718 0.4933 0.2590 0.016 Uiso calc R 1 1
H H2B 0.8685 0.6048 0.4215 0.016 Uiso calc R 1 1
C C3 0.79798(15) 0.1919(2) 0.48149(14) 0.0171(2) Uani d . 1 1
H H3A 0.8941 0.1425 0.4209 0.026 Uiso calc R 1 1
H H3B 0.7284 0.0615 0.5080 0.026 Uiso calc R 1 1
H H3C 0.8398 0.2642 0.5723 0.026 Uiso calc R 1 1

loop_
_atom_site_aniso_label
_atom_site_aniso_U_11
_atom_site_aniso_U_22
_atom_site_aniso_U_33
_atom_site_aniso_U_12
_atom_site_aniso_U_13
_atom_site_aniso_U_23
Cu 0.00955(10) 0.01254(10) 0.01019(10) 0.00153(6) 0.00211(6) 0.00253(6)
O1 0.0127(3) 0.0158(4) 0.0132(3) 0.0014(3) 0.0018(3) 0.0034(3)
O2 0.0215(4) 0.0249(5) 0.0199(4) 0.0014(4) 0.0060(3) 0.0105(4)
N1 0.0111(4) 0.0142(4) 0.0112(4) -0.0001(3) 0.0001(3) 0.0001(3)
C1 0.0132(4) 0.0152(5) 0.0128(4) -0.0016(4) 0.0005(4) 0.0008(4)
C2 0.0107(4) 0.0165(5) 0.0132(5) -0.0008(4) 0.0011(4) 0.0012(4)
C3 0.0161(5) 0.0168(5) 0.0183(5) 0.0040(4) 0.0003(4) 0.0020(4)

loop_
_atom_type_symbol
_atom_type_description
_atom_type_scat_dispersion_real
_atom_type_scat_dispersion_imag
_atom_type_scat_source
C C 0.0033 0.0016 'International Tables Vol C Tables 4.2.6.8 and 6.1.1.4'
H H 0.0000 0.0000 'International Tables Vol C Tables 4.2.6.8 and 6.1.1.4'
N N 0.0061 0.0033 'International Tables Vol C Tables 4.2.6.8 and 6.1.1.4'
O O 0.0106 0.0060 'International Tables Vol C Tables 4.2.6.8 and 6.1.1.4'
Cu Cu 0.3201 1.2651 'International Tables Vol C Tables 4.2.6.8 and 6.1.1.4'

loop_
_geom_angle_atom_site_label_1
_geom_angle_atom_site_label_2
_geom_angle_atom_site_label_3
_geom_angle_site_symmetry_1
_geom_angle_site_symmetry_3
_geom_angle
O1 Cu O1 3_666 . 180.0
O1 Cu N1 3_666 3_666 83.82(3)
O1 Cu N1 . 3_666 96.18(3)
O1 Cu N1 3_666 . 96.18(3)
O1 Cu N1 . . 83.82(3)
N1 Cu N1 3_666 . 180.0
O1 Cu O2 3_666 4_576 86.24(3)
O1 Cu O2 . 4_576 93.76(3)
N1 Cu O2 3_666 4_576 94.85(3)
N1 Cu O2 . 4_576 85.15(3)
O1 Cu O2 3_666 2_645 93.76(3)
O1 Cu O2 . 2_645 86.24(3)
N1 Cu O2 3_666 2_645 85.15(3)
N1 Cu O2 . 2_645 94.85(3)
O2 Cu O2 4_576 2_645 180.0
C1 O1 Cu . . 113.74(7)
C3 N1 C2 . . 112.28(9)
C3 N1 Cu . . 117.79(7)
C2 N1 Cu . . 103.93(7)
C3 N1 H1A . . 107.4
C2 N1 H1A . . 107.4
Cu N1 H1A . . 107.4
O2 C1 O1 . . 124.66(11)
O2 C1 C2 . . 120.34(10)
O1 C1 C2 . . 114.98(10)
N1 C2 C1 . . 109.26(9)
N1 C2 H2A . . 109.8
C1 C2 H2A . . 109.8
N1 C2 H2B . . 109.8
C1 C2 H2B . . 109.8
H2A C2 H2B . . 108.3
N1 C3 H3A . . 109.5
N1 C3 H3B . . 109.5
H3A C3 H3B . . 109.5
N1 C3 H3C . . 109.5
H3A C3 H3C . . 109.5
H3B C3 H3C . . 109.5

loop_
_geom_bond_atom_site_label_1
_geom_bond_atom_site_label_2
_geom_bond_site_symmetry_2
_geom_bond_distance
Cu O1 3_666 1.9758(8)
Cu O1 . 1.9758(8)
Cu N1 3_666 2.0046(9)
Cu N1 . 2.0046(9)
Cu O2 4_576 2.5451(10)
Cu O2 2_645 2.5451(10)
O1 C1 . 1.2853(13)
O2 C1 . 1.2396(14)
N1 C3 . 1.4705(15)
N1 C2 . 1.4796(15)
N1 H1A . 0.9300
C1 C2 . 1.5200(17)
C2 H2A . 0.9900
C2 H2B . 0.9900
C3 H3A . 0.9800
C3 H3B . 0.9800
C3 H3C . 0.9800

loop_
_geom_hbond_atom_site_label_D
_geom_hbond_atom_site_label_H
_geom_hbond_atom_site_label_A
_geom_hbond_site_symmetry_A
_geom_hbond_distance_DH
_geom_hbond_distance_HA
_geom_hbond_distance_DA
_geom_hbond_angle_DHA
N1 H1A O1 2_645 0.93 2.13 2.9729(13) 149.8

loop_
_geom_torsion_atom_site_label_1
_geom_torsion_atom_site_label_2
_geom_torsion_atom_site_label_3
_geom_torsion_atom_site_label_4
_geom_torsion_site_symmetry_1
_geom_torsion
O1 Cu O1 C1 3_666 -6E1(10)
N1 Cu O1 C1 3_666 166.53(8)
N1 Cu O1 C1 . -13.47(8)
O2 Cu O1 C1 4_576 71.23(8)
O2 Cu O1 C1 2_645 -108.77(8)
O1 Cu N1 C3 3_666 -25.85(8)
O1 Cu N1 C3 . 154.15(8)
N1 Cu N1 C3 3_666 -16E1(10)
O2 Cu N1 C3 4_576 59.83(8)
O2 Cu N1 C3 2_645 -120.17(8)
O1 Cu N1 C2 3_666 -150.76(7)
O1 Cu N1 C2 . 29.24(7)
N1 Cu N1 C2 3_666 8E1(10)
O2 Cu N1 C2 4_576 -65.08(7)
O2 Cu N1 C2 2_645 114.92(7)
Cu O1 C1 O2 . 174.29(10)
Cu O1 C1 C2 . -6.96(12)
C3 N1 C2 C1 . -167.81(9)
Cu N1 C2 C1 . -39.44(10)
O2 C1 C2 N1 . -148.69(11)
O1 C1 C2 N1 . 32.50(13)
